data_7244591
loop_
_publ_author_name
'Chen, Zhiyan'
'Huang, Wenbo'
'Yi, Liqi'
'Dong, Xiaohan'
'Sheng, Keyan'
'Li, Minghao'
'Bai, Rongxian'
'Sidorenko, A. Yu.'
'Huang, Jiang'
'Gu, Yanlong'

_publ_section_title
;
 Synthesis of indoles and carbazoles from a lignin model compound
 \a-hydroxyacetophenone
;
_journal_issue 7
_journal_name_full 'Green Chemistry'
_journal_page_first 2919
_journal_page_last 2926
_journal_paper_doi 10.1039/D1GC04892A
_journal_volume 24
_journal_year 2022
_chemical_formula_moiety 'C19 H19 N O2'
_chemical_formula_sum 'C19 H19 N O2'
_chemical_formula_weight 293.35
_space_group_crystal_system triclinic
_space_group_IT_number 2
_space_group_name_Hall '-P 1'
_space_group_name_H-M_alt 'P -1'
_atom_sites_solution_hydrogens geom
_atom_sites_solution_primary dual
_audit_creation_date 2021-12-30
_audit_creation_method
;
Olex2 1.3
(compiled 2020.11.12 svn.r5f609507 for OlexSys, GUI svn.r6408)
;
_audit_update_record
;
2021-12-30 deposited with the CCDC.	2022-02-28 downloaded from the CCDC.
;
_cell_angle_alpha 92.730(5)
_cell_angle_beta 90.852(5)
_cell_angle_gamma 108.525(7)
_cell_formula_units_Z 4
_cell_length_a 7.9813(6)
_cell_length_b 11.4019(10)
_cell_length_c 17.8408(8)
_cell_measurement_reflns_used 5706
_cell_measurement_temperature 100.00(10)
_cell_measurement_theta_max 73.2870
_cell_measurement_theta_min 2.4300
_cell_volume 1536.9(2)
_computing_cell_refinement 'CrysAlisPro 1.171.38.43f (Rigaku OD, 2015)'
_computing_data_collection 'CrysAlisPro 1.171.38.43f (Rigaku OD, 2015)'
_computing_data_reduction 'CrysAlisPro 1.171.38.43f (Rigaku OD, 2015)'
_computing_molecular_graphics 'Olex2 1.3 (Dolomanov et al., 2009)'
_computing_publication_material 'Olex2 1.3 (Dolomanov et al., 2009)'
_computing_structure_refinement 'SHELXL 2018/3 (Sheldrick, 2015)'
_computing_structure_solution 'SHELXT 2018/2 (Sheldrick, 2018)'
_diffrn_ambient_environment N~2~
_diffrn_ambient_temperature 100.00(10)
_diffrn_detector 'CCD plate'
_diffrn_detector_area_resol_mean 5.2684
_diffrn_detector_type AtlasS2
_diffrn_measured_fraction_theta_full 0.999
_diffrn_measured_fraction_theta_max 0.966
_diffrn_measurement_details
;
List of Runs (angles in degrees, time in seconds):

  # Type    Start    End  Width  t~exp~   \w     \q     \k     \f   Frames
#--------------------------------------------------------------------------
  1  \w    -52.00  18.00   1.00    1.00    --  -40.98  38.00  90.00   70
  2  \w    -85.00  41.00   1.00    1.00    --  -40.98   0.00  30.00  126
  3  \w     29.00  95.00   1.00    1.00    --   40.98-125.00   0.00   66
  4  \w     36.00 118.00   1.00    1.00    --  106.95 -61.00   0.00   82
  5  \w     75.00 121.00   1.00    1.00    --  106.95-125.00 -60.00   46
  6  \w     75.00 108.00   1.00    1.00    --  106.95 -94.00 -30.00   33
  7  \w     42.00 134.00   1.00    1.00    --  106.95 -61.00-120.00   92
  8  \w     88.00 152.00   1.00    1.00    --  106.95  30.00 -30.00   64
  9  \w     84.00 166.00   1.00    1.00    --  106.95  45.00 -90.00   82
 10  \w    106.00 131.00   1.00    1.00    --  106.95 125.00  90.00   25
 11  \w     31.00 137.00   1.00    1.00    --  106.95 -15.00 -60.00  106
 12  \w     84.00 118.00   1.00    1.00    --  106.95-125.00 120.00   34
 13  \w     52.00  78.00   1.00    1.00    --  106.95-125.00 120.00   26
 14  \w     41.00  67.00   1.00    1.00    --  106.95-125.00 150.00   26
 15  \w     35.00 140.00   1.00    1.00    --  106.95 -77.00 120.00  105
 16  \w     32.00 135.00   1.00    1.00    --  106.95 -30.00  90.00  103
 17  \w     28.00  82.00   1.00    1.00    --   40.98-125.00-180.00   54
 18  \w    -51.00  -7.00   1.00    1.00    --  -40.98 125.00-180.00   44
;
_diffrn_measurement_device 'four-circle diffractometer'
_diffrn_measurement_device_type 'SuperNova, Dual, Cu at zero, AtlasS2'
_diffrn_measurement_method '\w scans'
_diffrn_orient_matrix_type 'CrysAlisPro convention (1999,Acta A55,543-557)'
_diffrn_orient_matrix_UB_11 0.1010898000
_diffrn_orient_matrix_UB_12 0.1333700000
_diffrn_orient_matrix_UB_13 0.0295930000
_diffrn_orient_matrix_UB_21 -0.1749867000
_diffrn_orient_matrix_UB_22 0.0171563000
_diffrn_orient_matrix_UB_23 0.0251087000
_diffrn_orient_matrix_UB_31 0.0253613000
_diffrn_orient_matrix_UB_32 -0.0478138000
_diffrn_orient_matrix_UB_33 0.0772960000
_diffrn_radiation_monochromator mirror
_diffrn_radiation_probe x-ray
_diffrn_radiation_type CuK\a
_diffrn_radiation_wavelength 1.54184
_diffrn_reflns_av_R_equivalents 0.0402
_diffrn_reflns_av_unetI/netI 0.0455
_diffrn_reflns_Laue_measured_fraction_full 0.999
_diffrn_reflns_Laue_measured_fraction_max 0.966
_diffrn_reflns_limit_h_max 9
_diffrn_reflns_limit_h_min -9
_diffrn_reflns_limit_k_max 13
_diffrn_reflns_limit_k_min -14
_diffrn_reflns_limit_l_max 21
_diffrn_reflns_limit_l_min -11
_diffrn_reflns_number 10881
_diffrn_reflns_point_group_measured_fraction_full 0.999
_diffrn_reflns_point_group_measured_fraction_max 0.966
_diffrn_reflns_theta_full 67.684
_diffrn_reflns_theta_max 74.073
_diffrn_reflns_theta_min 2.481
_diffrn_source 'micro-focus sealed X-ray tube'
_diffrn_source_type 'SuperNova (Cu) X-ray Source'
_exptl_absorpt_coefficient_mu 0.651
_exptl_absorpt_correction_T_max 1.00000
_exptl_absorpt_correction_T_min 0.83692
_exptl_absorpt_correction_type multi-scan
_exptl_absorpt_process_details
;
CrysAlisPro 1.171.38.43f (Rigaku Oxford Diffraction, 2015)
Empirical absorption correction using spherical harmonics,
 implemented in SCALE3 ABSPACK scaling algorithm.
;
_exptl_crystal_colour colourless
_exptl_crystal_colour_primary colourless
_exptl_crystal_density_diffrn 1.268
_exptl_crystal_description block
_exptl_crystal_F_000 624
_exptl_crystal_size_max 0.15
_exptl_crystal_size_mid 0.13
_exptl_crystal_size_min 0.12
_refine_diff_density_max 0.734
_refine_diff_density_min -0.459
_refine_diff_density_rms 0.124
_refine_ls_extinction_method none
_refine_ls_goodness_of_fit_ref 1.039
_refine_ls_hydrogen_treatment constr
_refine_ls_matrix_type full
_refine_ls_number_parameters 403
_refine_ls_number_reflns 6026
_refine_ls_number_restraints 0
_refine_ls_restrained_S_all 1.039
_refine_ls_R_factor_all 0.1128
_refine_ls_R_factor_gt 0.1046
_refine_ls_shift/su_max 0.000
_refine_ls_shift/su_mean 0.000
_refine_ls_structure_factor_coef Fsqd
_refine_ls_weighting_details 'w=1/[\s^2^(Fo^2^)+(0.1907P)^2^+3.1711P] where P=(Fo^2^+2Fc^2^)/3'
_refine_ls_weighting_scheme calc
_refine_ls_wR_factor_gt 0.3058
_refine_ls_wR_factor_ref 0.3130
_reflns_Friedel_coverage 0.000
_reflns_number_gt 5141
_reflns_number_total 6026
_reflns_threshold_expression 'I > 2\s(I)'
_cod_data_source_file d1gc04892a2.cif
_cod_data_source_block l2y-a
_cod_depositor_comments 'Adding full bibliography for 7244591--7244594.cif.'
_cod_database_code 7244591
_shelx_shelxl_version_number 2018/3
_shelx_space_group_comment
;
The symmetry employed for this shelxl refinement is uniquely defined
by the following loop, which should always be used as a source of
symmetry information in preference to the above space-group names.
They are only intended as comments.
;
_reflns_odcompleteness_completeness 99.93
_reflns_odcompleteness_iscentric 1
_reflns_odcompleteness_theta 66.97
_olex2_refinement_description
;
1. Fixed Uiso
 At 1.2 times of:
  All C(H) groups, All C(H,H) groups
 At 1.5 times of:
  All C(H,H,H) groups
2.a Secondary CH2 refined with riding coordinates:
 C16(H16A,H16B), C16B(H16C,H16D)
2.b Aromatic/amide H refined with riding coordinates:
 C6(H6), C7(H7), C8(H8), C10(H10), C11(H11), C12(H12), C13(H13), C14(H14),
 C6B(H6B), C7B(H7B), C8B(H8B), C10B(H10B), C11B(H11B), C12B(H12B), C13B(H13B),
 C14B(H14B)
2.c Idealised Me refined as rotating group:
 C17(H17A,H17B,H17C), C18(H18A,H18B,H18C), C19(H19A,H19B,H19C), C17B(H17D,H17E,
 H17F), C18B(H18D,H18E,H18F), C19B(H19D,H19E,H19F)
;
_olex2_date_sample_data_collection 2019-05-20
_olex2_submission_special_instructions 'No special instructions were received'
_oxdiff_exptl_absorpt_empirical_details
;
Empirical correction (ABSPACK) includes:
- Absorption correction using spherical harmonics
- Frame scaling
;
_oxdiff_exptl_absorpt_empirical_full_max 1.399
_oxdiff_exptl_absorpt_empirical_full_min 0.832

loop_
_space_group_symop_operation_xyz
'x, y, z'
'-x, -y, -z'

loop_
_atom_site_label
_atom_site_type_symbol
_atom_site_fract_x
_atom_site_fract_y
_atom_site_fract_z
_atom_site_U_iso_or_equiv
_atom_site_adp_type
_atom_site_occupancy
_atom_site_site_symmetry_order
_atom_site_calc_flag
_atom_site_refinement_flags_posn
_atom_site_refinement_flags_adp
_atom_site_refinement_flags_occupancy
_atom_site_disorder_assembly
_atom_site_disorder_group
O1 O 0.8892(4) 1.0060(2) 0.82260(15) 0.0363(6) Uani 1 1 d . . . . .
O2 O 1.0169(3) 0.9148(2) 0.90441(15) 0.0335(6) Uani 1 1 d . . . . .
N1 N 0.3008(4) 0.4812(3) 0.85589(17) 0.0303(7) Uani 1 1 d . . . . .
C1 C 0.7316(5) 0.7991(3) 0.85599(19) 0.0287(7) Uani 1 1 d . . . . .
C2 C 0.5620(5) 0.7990(3) 0.83690(18) 0.0280(7) Uani 1 1 d . . . . .
C3 C 0.4245(5) 0.6855(3) 0.83934(19) 0.0284(7) Uani 1 1 d . . . . .
C4 C 0.4608(5) 0.5751(3) 0.85703(18) 0.0267(7) Uani 1 1 d . . . . .
C5 C 0.6340(5) 0.5749(3) 0.87245(18) 0.0263(7) Uani 1 1 d . . . . .
C6 C 0.7647(5) 0.6895(3) 0.8755(2) 0.0287(7) Uani 1 1 d . . . . .
H6 H 0.878690 0.694439 0.890932 0.034 Uiso 1 1 calc R U . . .
C7 C 0.2371(5) 0.6535(3) 0.8291(2) 0.0319(8) Uani 1 1 d . . . . .
H7 H 0.174007 0.706408 0.817082 0.038 Uiso 1 1 calc R U . . .
C8 C 0.1692(5) 0.5301(4) 0.8403(2) 0.0324(8) Uani 1 1 d . . . . .
H8 H 0.049356 0.485098 0.837657 0.039 Uiso 1 1 calc R U . . .
C9 C 0.6826(5) 0.4609(3) 0.88317(19) 0.0263(7) Uani 1 1 d . . . . .
C10 C 0.7506(5) 0.4390(3) 0.9516(2) 0.0325(8) Uani 1 1 d . . . . .
H10 H 0.764159 0.495942 0.992143 0.039 Uiso 1 1 calc R U . . .
C11 C 0.7984(5) 0.3336(3) 0.9602(2) 0.0352(8) Uani 1 1 d . . . . .
H11 H 0.841559 0.319499 1.006434 0.042 Uiso 1 1 calc R U . . .
C12 C 0.7818(5) 0.2488(3) 0.8995(2) 0.0327(8) Uani 1 1 d . . . . .
H12 H 0.815026 0.178445 0.904919 0.039 Uiso 1 1 calc R U . . .
C13 C 0.7153(5) 0.2699(3) 0.8307(2) 0.0321(8) Uani 1 1 d . . . . .
H13 H 0.703640 0.213413 0.790028 0.039 Uiso 1 1 calc R U . . .
C14 C 0.6664(5) 0.3749(3) 0.82270(19) 0.0290(7) Uani 1 1 d . . . . .
H14 H 0.622185 0.388462 0.776528 0.035 Uiso 1 1 calc R U . . .
C15 C 0.8825(5) 0.9165(3) 0.8576(2) 0.0295(7) Uani 1 1 d . . . . .
C16 C 1.1641(5) 1.0288(3) 0.9113(2) 0.0348(8) Uani 1 1 d . . . . .
H16A H 1.123554 1.097088 0.928064 0.042 Uiso 1 1 calc R U . . .
H16B H 1.218379 1.047076 0.863122 0.042 Uiso 1 1 calc R U . . .
C17 C 1.2958(5) 1.0119(4) 0.9677(2) 0.0370(9) Uani 1 1 d . . . . .
H17A H 1.331114 0.941875 0.951702 0.056 Uiso 1 1 calc R U . . .
H17B H 1.242633 0.998036 1.015788 0.056 Uiso 1 1 calc R U . . .
H17C H 1.397620 1.084935 0.971612 0.056 Uiso 1 1 calc R U . . .
C18 C 0.5165(5) 0.9110(3) 0.8137(2) 0.0339(8) Uani 1 1 d . . . . .
H18A H 0.556096 0.929984 0.763853 0.051 Uiso 1 1 calc R U . . .
H18B H 0.573660 0.980305 0.847893 0.051 Uiso 1 1 calc R U . . .
H18C H 0.390783 0.893898 0.814651 0.051 Uiso 1 1 calc R U . . .
C19 C 0.2689(5) 0.3517(3) 0.8716(2) 0.0354(8) Uani 1 1 d . . . . .
H19A H 0.302532 0.309593 0.829416 0.053 Uiso 1 1 calc R U . . .
H19B H 0.145668 0.313190 0.880344 0.053 Uiso 1 1 calc R U . . .
H19C H 0.337599 0.347026 0.915305 0.053 Uiso 1 1 calc R U . . .
O1B O 0.4753(4) 0.0116(2) 0.64768(15) 0.0370(6) Uani 1 1 d . . . . .
O2B O 0.7267(3) 0.1321(2) 0.60099(16) 0.0364(6) Uani 1 1 d . . . . .
N1B N 0.3501(4) 0.5369(3) 0.64081(17) 0.0304(7) Uani 1 1 d . . . . .
C1B C 0.5153(5) 0.2279(3) 0.63596(19) 0.0284(7) Uani 1 1 d . . . . .
C2B C 0.3478(5) 0.2239(3) 0.66012(19) 0.0292(7) Uani 1 1 d . . . . .
C3B C 0.3054(5) 0.3346(3) 0.65842(18) 0.0291(7) Uani 1 1 d . . . . .
C4B C 0.4317(5) 0.4468(3) 0.63807(18) 0.0280(7) Uani 1 1 d . . . . .
C5B C 0.6054(5) 0.4527(3) 0.62043(18) 0.0274(7) Uani 1 1 d . . . . .
C6B C 0.6393(5) 0.3405(3) 0.61649(18) 0.0276(7) Uani 1 1 d . . . . .
H6B H 0.749028 0.339476 0.600254 0.033 Uiso 1 1 calc R U . . .
C7B C 0.1452(5) 0.3619(4) 0.6717(2) 0.0333(8) Uani 1 1 d . . . . .
H7B H 0.038615 0.306514 0.685703 0.040 Uiso 1 1 calc R U . . .
C8B C 0.1779(5) 0.4842(4) 0.6599(2) 0.0338(8) Uani 1 1 d . . . . .
H8B H 0.095191 0.525874 0.664283 0.041 Uiso 1 1 calc R U . . .
C9B C 0.7521(5) 0.5688(3) 0.61060(19) 0.0278(7) Uani 1 1 d . . . . .
C10B C 0.8114(5) 0.6560(3) 0.6706(2) 0.0308(8) Uani 1 1 d . . . . .
H10B H 0.752530 0.643548 0.715585 0.037 Uiso 1 1 calc R U . . .
C11B C 0.9567(5) 0.7613(3) 0.6644(2) 0.0338(8) Uani 1 1 d . . . . .
H11B H 0.995098 0.818303 0.705026 0.041 Uiso 1 1 calc R U . . .
C12B C 1.0446(5) 0.7809(3) 0.5972(2) 0.0344(8) Uani 1 1 d . . . . .
H12B H 1.142436 0.850955 0.592755 0.041 Uiso 1 1 calc R U . . .
C13B C 0.9857(5) 0.6955(3) 0.5365(2) 0.0337(8) Uani 1 1 d . . . . .
H13B H 1.043200 0.709076 0.491245 0.040 Uiso 1 1 calc R U . . .
C14B C 0.8418(5) 0.5904(3) 0.5434(2) 0.0309(8) Uani 1 1 d . . . . .
H14B H 0.804178 0.533297 0.502672 0.037 Uiso 1 1 calc R U . . .
C15B C 0.5654(5) 0.1127(3) 0.62932(19) 0.0298(7) Uani 1 1 d . . . . .
C16B C 0.7879(5) 0.0250(4) 0.5943(2) 0.0377(9) Uani 1 1 d . . . . .
H16C H 0.763724 -0.018934 0.640182 0.045 Uiso 1 1 calc R U . . .
H16D H 0.914872 0.052928 0.588391 0.045 Uiso 1 1 calc R U . . .
C17B C 0.7011(6) -0.0628(3) 0.5288(2) 0.0362(8) Uani 1 1 d . . . . .
H17D H 0.719091 -0.018860 0.483523 0.054 Uiso 1 1 calc R U . . .
H17E H 0.576675 -0.097123 0.536729 0.054 Uiso 1 1 calc R U . . .
H17F H 0.752218 -0.128449 0.524526 0.054 Uiso 1 1 calc R U . . .
C18B C 0.2160(5) 0.1120(3) 0.6902(2) 0.0336(8) Uani 1 1 d . . . . .
H18D H 0.176573 0.048172 0.650807 0.050 Uiso 1 1 calc R U . . .
H18E H 0.116729 0.133777 0.708562 0.050 Uiso 1 1 calc R U . . .
H18F H 0.270342 0.082575 0.730369 0.050 Uiso 1 1 calc R U . . .
C19B C 0.4231(6) 0.6648(4) 0.6206(2) 0.0388(9) Uani 1 1 d . . . . .
H19D H 0.501971 0.712094 0.660229 0.058 Uiso 1 1 calc R U . . .
H19E H 0.328829 0.698773 0.613168 0.058 Uiso 1 1 calc R U . . .
H19F H 0.486709 0.667882 0.575110 0.058 Uiso 1 1 calc R U . . .

loop_
_atom_site_aniso_label
_atom_site_aniso_U_11
_atom_site_aniso_U_22
_atom_site_aniso_U_33
_atom_site_aniso_U_23
_atom_site_aniso_U_13
_atom_site_aniso_U_12
O1 0.0457(15) 0.0279(13) 0.0350(14) 0.0088(11) 0.0046(11) 0.0105(11)
O2 0.0390(14) 0.0240(12) 0.0356(14) 0.0026(10) -0.0007(11) 0.0073(10)
N1 0.0363(16) 0.0275(15) 0.0250(15) -0.0031(11) 0.0010(11) 0.0082(12)
C1 0.0403(19) 0.0220(16) 0.0232(16) -0.0010(13) 0.0048(13) 0.0093(14)
C2 0.0432(19) 0.0235(16) 0.0171(15) -0.0028(12) 0.0030(13) 0.0110(14)
C3 0.0396(19) 0.0269(17) 0.0203(16) -0.0001(13) 0.0023(13) 0.0131(14)
C4 0.0396(19) 0.0238(16) 0.0162(15) 0.0004(12) 0.0041(12) 0.0094(13)
C5 0.0419(19) 0.0203(15) 0.0159(15) -0.0013(12) 0.0025(12) 0.0092(13)
C6 0.0342(18) 0.0250(17) 0.0264(17) -0.0017(13) 0.0018(13) 0.0094(14)
C7 0.042(2) 0.0325(18) 0.0240(17) -0.0007(14) -0.0002(14) 0.0164(15)
C8 0.0367(19) 0.0356(19) 0.0241(17) -0.0019(14) 0.0006(13) 0.0108(15)
C9 0.0323(17) 0.0218(15) 0.0229(16) -0.0014(12) 0.0011(12) 0.0065(12)
C10 0.048(2) 0.0279(17) 0.0208(17) -0.0021(13) 0.0003(14) 0.0109(15)
C11 0.049(2) 0.0313(18) 0.0256(18) 0.0051(14) -0.0029(15) 0.0122(16)
C12 0.041(2) 0.0245(17) 0.0335(19) 0.0040(14) 0.0013(15) 0.0106(14)
C13 0.043(2) 0.0256(17) 0.0264(18) -0.0042(14) -0.0002(14) 0.0098(14)
C14 0.0399(19) 0.0259(17) 0.0193(16) -0.0005(13) -0.0018(13) 0.0083(14)
C15 0.0382(19) 0.0245(17) 0.0273(17) -0.0001(13) 0.0053(14) 0.0121(14)
C16 0.040(2) 0.0245(17) 0.037(2) 0.0035(15) 0.0029(15) 0.0057(14)
C17 0.045(2) 0.036(2) 0.0270(18) 0.0011(15) -0.0003(15) 0.0080(16)
C18 0.042(2) 0.0293(18) 0.0321(19) 0.0026(15) 0.0005(15) 0.0137(15)
C19 0.040(2) 0.0280(18) 0.036(2) 0.0006(15) 0.0024(15) 0.0075(15)
O1B 0.0488(16) 0.0296(14) 0.0324(14) 0.0081(11) 0.0033(11) 0.0114(11)
O2B 0.0370(14) 0.0270(13) 0.0436(16) -0.0070(11) 0.0021(11) 0.0091(10)
N1B 0.0383(16) 0.0297(16) 0.0237(14) -0.0029(12) -0.0010(11) 0.0125(12)
C1B 0.0360(18) 0.0289(17) 0.0189(15) -0.0024(13) -0.0018(12) 0.0090(14)
C2B 0.0344(18) 0.0294(17) 0.0204(16) -0.0040(13) -0.0029(13) 0.0063(14)
C3B 0.0353(18) 0.0339(18) 0.0153(15) -0.0025(13) -0.0002(12) 0.0077(14)
C4B 0.0368(18) 0.0288(17) 0.0176(15) -0.0037(13) -0.0029(12) 0.0100(14)
C5B 0.0360(18) 0.0276(17) 0.0170(15) -0.0026(12) -0.0008(12) 0.0084(14)
C6B 0.0329(17) 0.0305(18) 0.0182(15) -0.0034(13) 0.0005(12) 0.0094(14)
C7B 0.0358(19) 0.038(2) 0.0244(17) 0.0015(14) 0.0027(14) 0.0101(15)
C8B 0.0375(19) 0.043(2) 0.0241(17) -0.0062(15) -0.0008(14) 0.0181(16)
C9B 0.0330(18) 0.0284(17) 0.0227(16) 0.0004(13) -0.0003(13) 0.0112(14)
C10B 0.0408(19) 0.0295(18) 0.0214(16) 0.0009(13) 0.0030(13) 0.0102(15)
C11B 0.046(2) 0.0258(17) 0.0284(18) -0.0040(14) -0.0016(15) 0.0110(15)
C12B 0.0384(19) 0.0238(17) 0.041(2) 0.0041(15) 0.0047(15) 0.0093(14)
C13B 0.043(2) 0.0297(18) 0.0296(18) 0.0053(14) 0.0093(15) 0.0123(15)
C14B 0.0410(19) 0.0315(18) 0.0209(16) -0.0023(13) 0.0023(13) 0.0132(15)
C15B 0.0358(18) 0.0299(18) 0.0228(17) -0.0022(13) -0.0045(13) 0.0100(14)
C16B 0.041(2) 0.0330(19) 0.041(2) -0.0057(16) -0.0049(16) 0.0163(16)
C17B 0.052(2) 0.0280(18) 0.0308(19) 0.0007(15) 0.0016(16) 0.0152(16)
C18B 0.0392(19) 0.0308(18) 0.0275(18) 0.0010(14) 0.0042(14) 0.0067(15)
C19B 0.047(2) 0.0322(19) 0.040(2) 0.0029(16) 0.0018(17) 0.0167(16)

loop_
_atom_type_symbol
_atom_type_description
_atom_type_scat_dispersion_real
_atom_type_scat_dispersion_imag
_atom_type_scat_source
C C 0.0181 0.0091 'International Tables Vol C Tables 4.2.6.8 and 6.1.1.4'
H H 0.0000 0.0000 'International Tables Vol C Tables 4.2.6.8 and 6.1.1.4'
N N 0.0311 0.0180 'International Tables Vol C Tables 4.2.6.8 and 6.1.1.4'
O O 0.0492 0.0322 'International Tables Vol C Tables 4.2.6.8 and 6.1.1.4'

loop_
_geom_angle_atom_site_label_1
_geom_angle_atom_site_label_2
_geom_angle_atom_site_label_3
_geom_angle
_geom_angle_site_symmetry_1
_geom_angle_site_symmetry_3
_geom_angle_publ_flag
C15 O2 C16 115.2(3) . . ?
C4 N1 C19 127.7(3) . . ?
C8 N1 C4 108.5(3) . . ?
C8 N1 C19 123.7(3) . . ?
C2 C1 C6 121.4(3) . . ?
C2 C1 C15 120.1(3) . . ?
C6 C1 C15 118.5(3) . . ?
C1 C2 C3 117.0(3) . . ?
C1 C2 C18 124.6(3) . . ?
C3 C2 C18 118.4(3) . . ?
C2 C3 C4 120.9(3) . . ?
C2 C3 C7 132.1(3) . . ?
C4 C3 C7 107.0(3) . . ?
N1 C4 C3 107.1(3) . . ?
N1 C4 C5 131.2(3) . . ?
C5 C4 C3 121.6(3) . . ?
C4 C5 C9 124.1(3) . . ?
C6 C5 C4 116.1(3) . . ?
C6 C5 C9 119.7(3) . . ?
C1 C6 H6 118.7 . . ?
C5 C6 C1 122.6(3) . . ?
C5 C6 H6 118.7 . . ?
C3 C7 H7 126.8 . . ?
C8 C7 C3 106.4(3) . . ?
C8 C7 H7 126.8 . . ?
N1 C8 H8 124.5 . . ?
C7 C8 N1 111.0(3) . . ?
C7 C8 H8 124.5 . . ?
C10 C9 C5 121.8(3) . . ?
C10 C9 C14 118.4(3) . . ?
C14 C9 C5 119.8(3) . . ?
C9 C10 H10 119.5 . . ?
C11 C10 C9 121.0(3) . . ?
C11 C10 H10 119.5 . . ?
C10 C11 H11 120.0 . . ?
C10 C11 C12 120.0(3) . . ?
C12 C11 H11 120.0 . . ?
C11 C12 H12 120.2 . . ?
C13 C12 C11 119.7(3) . . ?
C13 C12 H12 120.2 . . ?
C12 C13 H13 120.0 . . ?
C14 C13 C12 120.1(3) . . ?
C14 C13 H13 120.0 . . ?
C9 C14 H14 119.6 . . ?
C13 C14 C9 120.9(3) . . ?
C13 C14 H14 119.6 . . ?
O1 C15 O2 121.8(3) . . ?
O1 C15 C1 125.7(3) . . ?
O2 C15 C1 112.5(3) . . ?
O2 C16 H16A 110.2 . . ?
O2 C16 H16B 110.2 . . ?
O2 C16 C17 107.8(3) . . ?
H16A C16 H16B 108.5 . . ?
C17 C16 H16A 110.2 . . ?
C17 C16 H16B 110.2 . . ?
C16 C17 H17A 109.5 . . ?
C16 C17 H17B 109.5 . . ?
C16 C17 H17C 109.5 . . ?
H17A C17 H17B 109.5 . . ?
H17A C17 H17C 109.5 . . ?
H17B C17 H17C 109.5 . . ?
C2 C18 H18A 109.5 . . ?
C2 C18 H18B 109.5 . . ?
C2 C18 H18C 109.5 . . ?
H18A C18 H18B 109.5 . . ?
H18A C18 H18C 109.5 . . ?
H18B C18 H18C 109.5 . . ?
N1 C19 H19A 109.5 . . ?
N1 C19 H19B 109.5 . . ?
N1 C19 H19C 109.5 . . ?
H19A C19 H19B 109.5 . . ?
H19A C19 H19C 109.5 . . ?
H19B C19 H19C 109.5 . . ?
C15B O2B C16B 116.2(3) . . ?
C4B N1B C19B 127.6(3) . . ?
C8B N1B C4B 108.8(3) . . ?
C8B N1B C19B 123.4(3) . . ?
C2B C1B C6B 120.8(3) . . ?
C2B C1B C15B 120.5(3) . . ?
C6B C1B C15B 118.7(3) . . ?
C1B C2B C3B 116.9(3) . . ?
C1B C2B C18B 124.3(3) . . ?
C3B C2B C18B 118.8(3) . . ?
C2B C3B C4B 121.3(3) . . ?
C2B C3B C7B 132.2(3) . . ?
C4B C3B C7B 106.4(3) . . ?
N1B C4B C3B 107.4(3) . . ?
N1B C4B C5B 131.1(3) . . ?
C5B C4B C3B 121.4(3) . . ?
C4B C5B C9B 124.7(3) . . ?
C6B C5B C4B 115.9(3) . . ?
C6B C5B C9B 119.3(3) . . ?
C1B C6B H6B 118.4 . . ?
C5B C6B C1B 123.2(3) . . ?
C5B C6B H6B 118.4 . . ?
C3B C7B H7B 126.4 . . ?
C8B C7B C3B 107.2(3) . . ?
C8B C7B H7B 126.4 . . ?
N1B C8B H8B 124.9 . . ?
C7B C8B N1B 110.2(3) . . ?
C7B C8B H8B 124.9 . . ?
C10B C9B C5B 120.1(3) . . ?
C10B C9B C14B 118.3(3) . . ?
C14B C9B C5B 121.5(3) . . ?
C9B C10B H10B 119.4 . . ?
C11B C10B C9B 121.2(3) . . ?
C11B C10B H10B 119.4 . . ?
C10B C11B H11B 120.1 . . ?
C12B C11B C10B 119.7(3) . . ?
C12B C11B H11B 120.1 . . ?
C11B C12B H12B 120.1 . . ?
C11B C12B C13B 119.7(3) . . ?
C13B C12B H12B 120.1 . . ?
C12B C13B H13B 119.9 . . ?
C14B C13B C12B 120.2(3) . . ?
C14B C13B H13B 119.9 . . ?
C9B C14B H14B 119.6 . . ?
C13B C14B C9B 120.9(3) . . ?
C13B C14B H14B 119.6 . . ?
O1B C15B O2B 122.1(3) . . ?
O1B C15B C1B 125.3(3) . . ?
O2B C15B C1B 112.5(3) . . ?
O2B C16B H16C 109.1 . . ?
O2B C16B H16D 109.1 . . ?
O2B C16B C17B 112.7(3) . . ?
H16C C16B H16D 107.8 . . ?
C17B C16B H16C 109.1 . . ?
C17B C16B H16D 109.1 . . ?
C16B C17B H17D 109.5 . . ?
C16B C17B H17E 109.5 . . ?
C16B C17B H17F 109.5 . . ?
H17D C17B H17E 109.5 . . ?
H17D C17B H17F 109.5 . . ?
H17E C17B H17F 109.5 . . ?
C2B C18B H18D 109.5 . . ?
C2B C18B H18E 109.5 . . ?
C2B C18B H18F 109.5 . . ?
H18D C18B H18E 109.5 . . ?
H18D C18B H18F 109.5 . . ?
H18E C18B H18F 109.5 . . ?
N1B C19B H19D 109.5 . . ?
N1B C19B H19E 109.5 . . ?
N1B C19B H19F 109.5 . . ?
H19D C19B H19E 109.5 . . ?
H19D C19B H19F 109.5 . . ?
H19E C19B H19F 109.5 . . ?

loop_
_geom_bond_atom_site_label_1
_geom_bond_atom_site_label_2
_geom_bond_distance
_geom_bond_site_symmetry_2
_geom_bond_publ_flag
O1 C15 1.209(4) . ?
O2 C15 1.355(5) . ?
O2 C16 1.447(4) . ?
N1 C4 1.381(5) . ?
N1 C8 1.367(5) . ?
N1 C19 1.458(5) . ?
C1 C2 1.391(5) . ?
C1 C6 1.414(5) . ?
C1 C15 1.488(5) . ?
C2 C3 1.409(5) . ?
C2 C18 1.508(5) . ?
C3 C4 1.426(5) . ?
C3 C7 1.429(5) . ?
C4 C5 1.406(5) . ?
C5 C6 1.387(5) . ?
C5 C9 1.489(5) . ?
C6 H6 0.9300 . ?
C7 H7 0.9300 . ?
C7 C8 1.364(5) . ?
C8 H8 0.9300 . ?
C9 C10 1.395(5) . ?
C9 C14 1.399(5) . ?
C10 H10 0.9300 . ?
C10 C11 1.385(5) . ?
C11 H11 0.9300 . ?
C11 C12 1.393(5) . ?
C12 H12 0.9300 . ?
C12 C13 1.392(5) . ?
C13 H13 0.9300 . ?
C13 C14 1.385(5) . ?
C14 H14 0.9300 . ?
C16 H16A 0.9700 . ?
C16 H16B 0.9700 . ?
C16 C17 1.507(6) . ?
C17 H17A 0.9600 . ?
C17 H17B 0.9600 . ?
C17 H17C 0.9600 . ?
C18 H18A 0.9600 . ?
C18 H18B 0.9600 . ?
C18 H18C 0.9600 . ?
C19 H19A 0.9600 . ?
C19 H19B 0.9600 . ?
C19 H19C 0.9600 . ?
O1B C15B 1.212(5) . ?
O2B C15B 1.346(5) . ?
O2B C16B 1.453(4) . ?
N1B C4B 1.379(5) . ?
N1B C8B 1.370(5) . ?
N1B C19B 1.453(5) . ?
C1B C2B 1.398(5) . ?
C1B C6B 1.412(5) . ?
C1B C15B 1.490(5) . ?
C2B C3B 1.407(5) . ?
C2B C18B 1.501(5) . ?
C3B C4B 1.422(5) . ?
C3B C7B 1.430(5) . ?
C4B C5B 1.408(5) . ?
C5B C6B 1.388(5) . ?
C5B C9B 1.483(5) . ?
C6B H6B 0.9300 . ?
C7B H7B 0.9300 . ?
C7B C8B 1.362(6) . ?
C8B H8B 0.9300 . ?
C9B C10B 1.394(5) . ?
C9B C14B 1.398(5) . ?
C10B H10B 0.9300 . ?
C10B C11B 1.389(5) . ?
C11B H11B 0.9300 . ?
C11B C12B 1.389(5) . ?
C12B H12B 0.9300 . ?
C12B C13B 1.391(5) . ?
C13B H13B 0.9300 . ?
C13B C14B 1.384(5) . ?
C14B H14B 0.9300 . ?
C16B H16C 0.9700 . ?
C16B H16D 0.9700 . ?
C16B C17B 1.506(5) . ?
C17B H17D 0.9600 . ?
C17B H17E 0.9600 . ?
C17B H17F 0.9600 . ?
C18B H18D 0.9600 . ?
C18B H18E 0.9600 . ?
C18B H18F 0.9600 . ?
C19B H19D 0.9600 . ?
C19B H19E 0.9600 . ?
C19B H19F 0.9600 . ?

loop_
_geom_torsion_atom_site_label_1
_geom_torsion_atom_site_label_2
_geom_torsion_atom_site_label_3
_geom_torsion_atom_site_label_4
_geom_torsion
_geom_torsion_site_symmetry_1
_geom_torsion_site_symmetry_2
_geom_torsion_site_symmetry_3
_geom_torsion_site_symmetry_4
_geom_torsion_publ_flag
N1 C4 C5 C6 -174.2(3) . . . . ?
N1 C4 C5 C9 7.6(6) . . . . ?
C1 C2 C3 C4 -3.0(5) . . . . ?
C1 C2 C3 C7 174.7(4) . . . . ?
C2 C1 C6 C5 4.0(5) . . . . ?
C2 C1 C15 O1 -24.7(5) . . . . ?
C2 C1 C15 O2 154.6(3) . . . . ?
C2 C3 C4 N1 179.2(3) . . . . ?
C2 C3 C4 C5 -0.2(5) . . . . ?
C2 C3 C7 C8 -178.1(4) . . . . ?
C3 C4 C5 C6 5.1(5) . . . . ?
C3 C4 C5 C9 -173.2(3) . . . . ?
C3 C7 C8 N1 -0.9(4) . . . . ?
C4 N1 C8 C7 1.5(4) . . . . ?
C4 C3 C7 C8 -0.1(4) . . . . ?
C4 C5 C6 C1 -7.0(5) . . . . ?
C4 C5 C9 C10 -115.5(4) . . . . ?
C4 C5 C9 C14 66.9(5) . . . . ?
C5 C9 C10 C11 -178.7(3) . . . . ?
C5 C9 C14 C13 178.2(3) . . . . ?
C6 C1 C2 C3 1.2(5) . . . . ?
C6 C1 C2 C18 -178.5(3) . . . . ?
C6 C1 C15 O1 156.4(4) . . . . ?
C6 C1 C15 O2 -24.4(4) . . . . ?
C6 C5 C9 C10 66.3(5) . . . . ?
C6 C5 C9 C14 -111.3(4) . . . . ?
C7 C3 C4 N1 1.0(4) . . . . ?
C7 C3 C4 C5 -178.4(3) . . . . ?
C8 N1 C4 C3 -1.5(4) . . . . ?
C8 N1 C4 C5 177.8(3) . . . . ?
C9 C5 C6 C1 171.3(3) . . . . ?
C9 C10 C11 C12 1.2(6) . . . . ?
C10 C9 C14 C13 0.5(5) . . . . ?
C10 C11 C12 C13 -0.7(6) . . . . ?
C11 C12 C13 C14 0.2(6) . . . . ?
C12 C13 C14 C9 -0.1(6) . . . . ?
C14 C9 C10 C11 -1.1(6) . . . . ?
C15 O2 C16 C17 177.5(3) . . . . ?
C15 C1 C2 C3 -177.6(3) . . . . ?
C15 C1 C2 C18 2.7(5) . . . . ?
C15 C1 C6 C5 -177.1(3) . . . . ?
C16 O2 C15 O1 2.2(5) . . . . ?
C16 O2 C15 C1 -177.0(3) . . . . ?
C18 C2 C3 C4 176.7(3) . . . . ?
C18 C2 C3 C7 -5.6(6) . . . . ?
C19 N1 C4 C3 -178.9(3) . . . . ?
C19 N1 C4 C5 0.4(6) . . . . ?
C19 N1 C8 C7 179.1(3) . . . . ?
N1B C4B C5B C6B -174.3(3) . . . . ?
N1B C4B C5B C9B 9.4(6) . . . . ?
C1B C2B C3B C4B -4.3(5) . . . . ?
C1B C2B C3B C7B 173.2(4) . . . . ?
C2B C1B C6B C5B 0.5(5) . . . . ?
C2B C1B C15B O1B -4.7(5) . . . . ?
C2B C1B C15B O2B 176.2(3) . . . . ?
C2B C3B C4B N1B 179.2(3) . . . . ?
C2B C3B C4B C5B -1.4(5) . . . . ?
C2B C3B C7B C8B -178.1(4) . . . . ?
C3B C4B C5B C6B 6.5(5) . . . . ?
C3B C4B C5B C9B -169.8(3) . . . . ?
C3B C7B C8B N1B -0.7(4) . . . . ?
C4B N1B C8B C7B 1.5(4) . . . . ?
C4B C3B C7B C8B -0.3(4) . . . . ?
C4B C5B C6B C1B -6.1(5) . . . . ?
C4B C5B C9B C10B 63.1(5) . . . . ?
C4B C5B C9B C14B -121.1(4) . . . . ?
C5B C9B C10B C11B 175.3(3) . . . . ?
C5B C9B C14B C13B -175.8(3) . . . . ?
C6B C1B C2B C3B 4.7(5) . . . . ?
C6B C1B C2B C18B -172.7(3) . . . . ?
C6B C1B C15B O1B 176.1(3) . . . . ?
C6B C1B C15B O2B -3.1(4) . . . . ?
C6B C5B C9B C10B -113.1(4) . . . . ?
C6B C5B C9B C14B 62.7(5) . . . . ?
C7B C3B C4B N1B 1.2(4) . . . . ?
C7B C3B C4B C5B -179.5(3) . . . . ?
C8B N1B C4B C3B -1.6(4) . . . . ?
C8B N1B C4B C5B 179.1(3) . . . . ?
C9B C5B C6B C1B 170.4(3) . . . . ?
C9B C10B C11B C12B 0.4(6) . . . . ?
C10B C9B C14B C13B 0.0(5) . . . . ?
C10B C11B C12B C13B 0.4(6) . . . . ?
C11B C12B C13B C14B -1.0(6) . . . . ?
C12B C13B C14B C9B 0.7(6) . . . . ?
C14B C9B C10B C11B -0.6(5) . . . . ?
C15B O2B C16B C17B 76.1(4) . . . . ?
C15B C1B C2B C3B -174.5(3) . . . . ?
C15B C1B C2B C18B 8.1(5) . . . . ?
C15B C1B C6B C5B 179.8(3) . . . . ?
C16B O2B C15B O1B -0.6(5) . . . . ?
C16B O2B C15B C1B 178.6(3) . . . . ?
C18B C2B C3B C4B 173.3(3) . . . . ?
C18B C2B C3B C7B -9.2(6) . . . . ?
C19B N1B C4B C3B -176.3(3) . . . . ?
C19B N1B C4B C5B 4.4(6) . . . . ?
C19B N1B C8B C7B 176.4(3) . . . . ?
